data_4121070
loop_
_publ_author_name
'Xiao-Ping Zhou'
'Yuan Wu'
'Dan Li'

_publ_section_title
;
 Polyhedral Metal-Imidazolate Cages: Control of Self-Assembly and Cage to
 Cage Transformation
;
_journal_name_full 'Journal of the American Chemical Society'
_journal_page_first 16062
_journal_page_last 16065
_journal_paper_doi 10.1021/ja4092984
_journal_volume 135
_journal_year 2013
_chemical_formula_sum 'C264 H228 N76 Ni14 O12'
_chemical_formula_weight 5479.16
_chemical_name_systematic
; 
 ? 
;
_space_group_IT_number 130
_symmetry_cell_setting tetragonal
_symmetry_space_group_name_Hall '-P 4a 2ac'
_symmetry_space_group_name_H-M 'P 4/n c c :2'
_atom_sites_solution_hydrogens geom
_atom_sites_solution_primary direct
_atom_sites_solution_secondary difmap
_audit_creation_method SHELXL-97
_cell_angle_alpha 90.00
_cell_angle_beta 90.00
_cell_angle_gamma 90.00
_cell_formula_units_Z 4
_cell_length_a 29.3144(2)
_cell_length_b 29.3144(2)
_cell_length_c 38.4099(4)
_cell_measurement_temperature 293(2)
_cell_volume 33006.9(5)
_computing_cell_refinement
;       
CrysAlisPro, Agilent Technologies,
Version 1.171.35.11 (release 22-01-2013 CrysAlis171 .NET)
(compiled Jan 22 12:38:30 2013)
;
_computing_data_collection
;       
CrysAlisPro, Agilent Technologies,
Version 1.171.35.11 (release 22-01-2013 CrysAlis171 .NET)
(compiled Jan 22 12:38:30 2013)
;
_computing_data_reduction
;       
CrysAlisPro, Agilent Technologies,
Version 1.171.35.11 (release 22-01-2013 CrysAlis171 .NET)
(compiled Jan 22 12:38:30 2013)
;
_computing_molecular_graphics Olex-2
_computing_publication_material Olex-2
_computing_structure_refinement 'SHELXL-97 (Sheldrick, 1997)'
_computing_structure_solution 'SHELXS-97 (Sheldrick, 1990)'
_diffrn_ambient_temperature 293(2)
_diffrn_detector_area_resol_mean 10.4098
_diffrn_measured_fraction_theta_full 0.982
_diffrn_measured_fraction_theta_max 0.982
_diffrn_measurement_device_type 'Xcalibur, Atlas, Gemini'
_diffrn_measurement_method '\w scans'
_diffrn_radiation_monochromator graphite
_diffrn_radiation_source 'fine-focus sealed tube'
_diffrn_radiation_type CuK\a
_diffrn_radiation_wavelength 1.54178
_diffrn_reflns_av_R_equivalents 0.0295
_diffrn_reflns_av_sigmaI/netI 0.0193
_diffrn_reflns_limit_h_max 30
_diffrn_reflns_limit_h_min -35
_diffrn_reflns_limit_k_max 30
_diffrn_reflns_limit_k_min -36
_diffrn_reflns_limit_l_max 17
_diffrn_reflns_limit_l_min -46
_diffrn_reflns_number 61387
_diffrn_reflns_theta_full 73.17
_diffrn_reflns_theta_max 73.17
_diffrn_reflns_theta_min 3.01
_exptl_absorpt_coefficient_mu 1.301
_exptl_absorpt_correction_T_max 0.809
_exptl_absorpt_correction_T_min 0.771
_exptl_absorpt_correction_type multi-scan
_exptl_absorpt_process_details
;
CrysAlisPro, Agilent Technologies,
Version 1.171.35.11 (release 22-01-2013 CrysAlis171 .NET)
(compiled Jan 22 12:38:30 2013)
empirical absorption correction using spherical harmonics,
 implemented in SCALE3 ABSPACK scaling algorithm.
;
_exptl_crystal_colour yellow
_exptl_crystal_density_diffrn 1.103
_exptl_crystal_description block
_exptl_crystal_F_000 11328
_exptl_crystal_size_max 0.2
_exptl_crystal_size_mid 0.2
_exptl_crystal_size_min 0.2
_platon_squeeze_details
;
;
_refine_diff_density_max 1.580
_refine_diff_density_min -0.777
_refine_diff_density_rms 0.114
_refine_ls_extinction_method none
_refine_ls_goodness_of_fit_ref 1.071
_refine_ls_hydrogen_treatment mixed
_refine_ls_matrix_type full
_refine_ls_number_parameters 754
_refine_ls_number_reflns 16265
_refine_ls_number_restraints 72
_refine_ls_restrained_S_all 1.069
_refine_ls_R_factor_all 0.1172
_refine_ls_R_factor_gt 0.1022
_refine_ls_shift/su_max 0.001
_refine_ls_shift/su_mean 0.000
_refine_ls_structure_factor_coef Fsqd
_refine_ls_weighting_details 'calc w=1/[\s^2^(Fo^2^)+(0.1541P)^2^+78.9585P] where P=(Fo^2^+2Fc^2^)/3'
_refine_ls_weighting_scheme calc
_refine_ls_wR_factor_gt 0.2982
_refine_ls_wR_factor_ref 0.3120
_reflns_number_gt 12579
_reflns_number_total 16265
_reflns_threshold_expression >2sigma(I)
_cod_data_source_file ja4092984_si_002_6.cif
_cod_data_source_block 5
_cod_original_sg_symbol_H-M 'P 4/n c c'
_cod_database_code 4121070

loop_
_symmetry_equiv_pos_as_xyz
'x, y, z'
'-x+1/2, -y+1/2, z'
'-y+1/2, x, z'
'y, -x+1/2, z'
'-x, y+1/2, -z+1/2'
'x+1/2, -y, -z+1/2'
'y+1/2, x+1/2, -z+1/2'
'-y, -x, -z+1/2'
'-x, -y, -z'
'x-1/2, y-1/2, -z'
'y-1/2, -x, -z'
'-y, x-1/2, -z'
'x, -y-1/2, z-1/2'
'-x-1/2, y, z-1/2'
'-y-1/2, -x-1/2, z-1/2'
'y, x, z-1/2'

loop_
_atom_site_label
_atom_site_type_symbol
_atom_site_fract_x
_atom_site_fract_y
_atom_site_fract_z
_atom_site_U_iso_or_equiv
_atom_site_adp_type
_atom_site_occupancy
_atom_site_symmetry_multiplicity
_atom_site_calc_flag
_atom_site_refinement_flags
N3 N 0.10079(13) 0.37187(13) 0.18218(9) 0.0466(8) Uani 1 1 d .
N17 N 0.22632(13) 0.05897(13) 0.33388(10) 0.0460(8) Uani 1 1 d .
N18 N 0.19049(13) 0.12750(13) 0.38491(10) 0.0483(9) Uani 1 1 d .
N6 N 0.05539(13) 0.28000(14) 0.18855(10) 0.0490(9) Uani 1 1 d .
N2 N 0.07509(14) 0.38342(14) 0.11616(10) 0.0512(9) Uani 1 1 d .
N13 N 0.13011(13) 0.09323(13) 0.32773(10) 0.0467(8) Uani 1 1 d .
N12 N 0.09041(14) 0.12934(13) 0.28669(10) 0.0504(9) Uani 1 1 d .
N16 N 0.21571(14) 0.03183(14) 0.39971(10) 0.0524(9) Uani 1 1 d .
N7 N 0.12195(13) 0.29657(14) 0.13105(10) 0.0493(9) Uani 1 1 d .
N14 N 0.11815(14) 0.07771(14) 0.40406(11) 0.0539(10) Uani 1 1 d .
N9 N 0.05136(14) 0.22664(14) 0.22976(10) 0.0523(9) Uani 1 1 d .
N11 N 0.08593(15) 0.14318(14) 0.21785(10) 0.0528(9) Uani 1 1 d .
N10 N 0.05812(15) 0.21327(14) 0.29820(10) 0.0519(9) Uani 1 1 d .
C34 C 0.12033(16) 0.13285(16) 0.31313(11) 0.0476(10) Uani 1 1 d .
H34 H 0.1329 0.1604 0.3204 0.057 Uiso 1 1 calc R
N5 N 0.03540(14) 0.28354(15) 0.11122(11) 0.0547(10) Uani 1 1 d .
C16 C 0.07493(17) 0.24444(16) 0.20257(11) 0.0484(10) Uani 1 1 d .
H16 H 0.1024 0.2324 0.1947 0.058 Uiso 1 1 calc R
C45 C 0.24223(16) 0.06865(17) 0.30276(12) 0.0495(10) Uani 1 1 d .
H45 H 0.2244 0.0816 0.2854 0.059 Uiso 1 1 calc R
N19 N 0.21464(13) 0.19611(13) 0.40146(11) 0.0490(9) Uani 1 1 d .
C10 C 0.11855(16) 0.37576(17) 0.21322(12) 0.0481(10) Uani 1 1 d .
H10 H 0.1146 0.3540 0.2306 0.058 Uiso 1 1 calc R
C57 C 0.22142(16) 0.15908(15) 0.38078(13) 0.0480(10) Uani 1 1 d .
H57 H 0.2456 0.1565 0.3653 0.058 Uiso 1 1 calc R
N4 N -0.00042(14) 0.34810(15) 0.17121(11) 0.0561(10) Uani 1 1 d .
N15 N 0.13650(15) 0.00523(13) 0.34518(11) 0.0545(10) Uani 1 1 d .
C60 C 0.12197(18) 0.11652(18) 0.41899(14) 0.0584(12) Uani 1 1 d .
H60 H 0.1006 0.1264 0.4352 0.070 Uiso 1 1 calc R
C21 C 0.16682(16) 0.29505(17) 0.13504(13) 0.0499(10) Uani 1 1 d .
H21 H 0.1827 0.3136 0.1505 0.060 Uiso 1 1 calc R
C56 C 0.26315(16) 0.04033(17) 0.35153(12) 0.0500(10) Uani 1 1 d .
C37 C 0.10954(18) 0.01415(17) 0.32003(14) 0.0560(12) Uani 1 1 d .
H37 H 0.0933 -0.0088 0.3088 0.067 Uiso 1 1 calc R
N8 N 0.18711(14) 0.26372(14) 0.11433(11) 0.0529(9) Uani 1 1 d .
C9 C 0.11426(17) 0.41047(17) 0.16440(12) 0.0505(10) Uani 1 1 d .
C24 C 0.06503(18) 0.2585(2) 0.09629(16) 0.0640(14) Uani 1 1 d .
H24 H 0.0565 0.2371 0.0796 0.077 Uiso 1 1 calc R
C36 C 0.10502(17) 0.06178(16) 0.30945(12) 0.0497(10) Uani 1 1 d .
C18 C -0.01322(18) 0.32386(19) 0.19699(16) 0.0630(13) Uani 1 1 d .
H18 H -0.0405 0.3297 0.2084 0.076 Uiso 1 1 calc R
C58 C 0.17597(17) 0.18644(17) 0.41972(14) 0.0549(12) Uani 1 1 d .
H58 H 0.1623 0.2052 0.4362 0.066 Uiso 1 1 calc R
C59 C 0.16064(16) 0.14441(16) 0.40966(12) 0.0502(10) Uani 1 1 d .
C8 C 0.10003(18) 0.41516(18) 0.12866(13) 0.0551(12) Uani 1 1 d .
H8 H 0.1086 0.4402 0.1153 0.066 Uiso 1 1 calc R
C19 C 0.01621(16) 0.28703(17) 0.20774(13) 0.0519(11) Uani 1 1 d .
C23 C 0.11251(16) 0.26434(17) 0.10610(13) 0.0530(11) Uani 1 1 d .
C35 C 0.08061(19) 0.08377(17) 0.28408(13) 0.0553(11) Uani 1 1 d .
H35 H 0.0610 0.0703 0.2681 0.066 Uiso 1 1 calc R
C22 C 0.15271(17) 0.24446(18) 0.09575(14) 0.0579(12) Uani 1 1 d .
H22 H 0.1558 0.2218 0.0790 0.069 Uiso 1 1 calc R
C55 C 0.25593(19) 0.02665(18) 0.38677(13) 0.0558(12) Uani 1 1 d .
H55 H 0.2795 0.0144 0.4000 0.067 Uiso 1 1 calc R
C20 C 0.01434(17) 0.25338(19) 0.23270(13) 0.0564(12) Uani 1 1 d .
H20 H -0.0089 0.2497 0.2490 0.068 Uiso 1 1 calc R
C7 C 0.0601(2) 0.3845(2) 0.07928(14) 0.0687(15) Uani 1 1 d .
H7A H 0.0278 0.3920 0.0789 0.082 Uiso 1 1 calc R
H7B H 0.0633 0.3541 0.0698 0.082 Uiso 1 1 calc R
C14 C -0.0086(2) 0.4318(2) 0.16620(17) 0.0711(16) Uani 1 1 d .
C17 C -0.0310(2) 0.3858(2) 0.16072(18) 0.0764(17) Uani 1 1 d .
H17A H -0.0589 0.3844 0.1743 0.092 Uiso 1 1 calc R
H17B H -0.0390 0.3824 0.1364 0.092 Uiso 1 1 calc R
C61 C 0.0773(2) 0.0496(2) 0.41184(19) 0.0773(17) Uani 1 1 d .
H61 H 0.0782 0.0178 0.4122 0.093 Uiso 1 1 calc R
C25 C -0.0132(2) 0.2765(2) 0.1022(2) 0.0804(18) Uani 1 1 d .
H25 H -0.0316 0.2999 0.0939 0.096 Uiso 1 1 calc R
C13 C -0.0025(2) 0.4608(2) 0.1388(2) 0.0825(18) Uani 1 1 d .
H13 H -0.0123 0.4524 0.1167 0.099 Uiso 1 1 calc R
C5 C 0.0843(2) 0.4168(2) 0.05580(14) 0.0709(15) Uani 1 1 d .
C62 C 0.0346(2) 0.0757(2) 0.41900(19) 0.0797(19) Uani 1 1 d .
C48 C 0.2060(2) 0.0198(2) 0.43594(14) 0.0730(17) Uani 1 1 d .
H48 H 0.1764 0.0135 0.4433 0.088 Uiso 1 1 calc R
C63 C 0.0159(3) 0.1028(3) 0.3925(3) 0.104(3) Uani 1 1 d .
H63 H 0.0316 0.1044 0.3715 0.125 Uiso 1 1 calc R
C65 C -0.0446(5) 0.1248(5) 0.4250(5) 0.162(6) Uani 1 1 d .
H65 H -0.0708 0.1425 0.4269 0.194 Uiso 1 1 calc R
C6 C 0.0634(4) 0.4560(3) 0.04459(19) 0.114(3) Uani 1 1 d .
H6 H 0.0342 0.4627 0.0526 0.137 Uiso 1 1 calc R
C15 C 0.0059(3) 0.4449(3) 0.1989(2) 0.097(2) Uani 1 1 d .
H15 H 0.0015 0.4255 0.2178 0.116 Uiso 1 1 calc R
C67 C 0.0118(4) 0.0724(4) 0.4495(3) 0.147(5) Uani 1 1 d .
H67 H 0.0227 0.0545 0.4676 0.177 Uiso 1 1 calc R
C4 C 0.1280(3) 0.4083(4) 0.0451(2) 0.112(3) Uani 1 1 d .
H4 H 0.1430 0.3822 0.0527 0.135 Uiso 1 1 calc R
C1 C 0.0268(4) 0.4866(3) 0.2038(3) 0.124(3) Uani 1 1 d .
H1 H 0.0364 0.4956 0.2259 0.149 Uiso 1 1 calc R
C12 C 0.0182(3) 0.5026(3) 0.1438(3) 0.107(3) Uani 1 1 d .
H12 H 0.0215 0.5222 0.1249 0.128 Uiso 1 1 calc R
C64 C -0.0221(4) 0.1262(4) 0.3955(4) 0.137(4) Uani 1 1 d .
H64 H -0.0329 0.1436 0.3769 0.165 Uiso 1 1 calc R
C2 C 0.0839(6) 0.4854(4) 0.0221(3) 0.156(5) Uani 1 1 d .
H2 H 0.0687 0.5112 0.0143 0.187 Uiso 1 1 calc R
C3 C 0.1503(4) 0.4388(6) 0.0225(3) 0.142(5) Uani 1 1 d .
H3 H 0.1802 0.4338 0.0153 0.170 Uiso 1 1 calc R
C11 C 0.0335(4) 0.5155(3) 0.1748(4) 0.129(4) Uani 1 1 d .
H11 H 0.0484 0.5433 0.1774 0.155 Uiso 1 1 calc R
C68A C 0.1262(7) 0.4763(5) 0.0116(3) 0.161(6) Uani 1 1 d .
H68A H 0.1401 0.4964 -0.0039 0.193 Uiso 1 1 calc R
C33 C 0.04027(19) 0.19991(18) 0.32927(13) 0.0559(12) Uani 1 1 d .
H33 H 0.0298 0.1708 0.3346 0.067 Uiso 1 1 calc R
C32 C 0.06407(17) 0.14064(18) 0.18648(12) 0.0532(11) Uani 1 1 d .
H32 H 0.0365 0.1545 0.1810 0.064 Uiso 1 1 calc R
C38 C 0.1393(2) -0.04241(19) 0.35701(17) 0.0697(15) Uani 1 1 d .
H38A H 0.1180 -0.0608 0.3437 0.084 Uiso 1 1 calc R
H38B H 0.1305 -0.0440 0.3813 0.084 Uiso 1 1 calc R
C39 C 0.1865(3) -0.0618(2) 0.3530(2) 0.0830(19) Uani 1 1 d .
C26 C -0.0297(6) 0.2311(6) 0.1074(6) 0.200(3) Uani 1 1 d U
C44 C 0.2100(4) -0.0592(3) 0.3222(3) 0.123(3) Uani 1 1 d .
H44 H 0.1969 -0.0439 0.3035 0.148 Uiso 1 1 calc R
C40 C 0.2075(4) -0.0832(3) 0.3814(3) 0.132(4) Uani 1 1 d .
H40 H 0.1926 -0.0860 0.4026 0.158 Uiso 1 1 calc R
C42 C 0.2716(5) -0.0983(5) 0.3440(6) 0.190(8) Uani 1 1 d .
H42 H 0.2999 -0.1119 0.3405 0.227 Uiso 1 1 calc R
C66 C -0.0322(4) 0.0992(5) 0.4529(4) 0.149(5) Uani 1 1 d .
H66 H -0.0498 0.0981 0.4730 0.179 Uiso 1 1 calc R
C41 C 0.2521(5) -0.1002(5) 0.3768(5) 0.170(6) Uani 1 1 d .
H41 H 0.2681 -0.1126 0.3955 0.204 Uiso 1 1 calc R
C43 C 0.2516(5) -0.0781(5) 0.3180(5) 0.186(7) Uani 1 1 d .
H43 H 0.2660 -0.0767 0.2965 0.224 Uiso 1 1 calc R
C31 C -0.0356(5) 0.2114(6) 0.1369(5) 0.200(3) Uani 1 1 d U
H31 H -0.0244 0.2283 0.1555 0.240 Uiso 1 1 calc R
C29 C -0.0542(5) 0.1432(6) 0.1184(5) 0.200(3) Uani 1 1 d U
H29 H -0.0541 0.1119 0.1226 0.240 Uiso 1 1 calc R
C27 C -0.0369(5) 0.2016(6) 0.0808(5) 0.200(3) Uani 1 1 d U
H27 H -0.0305 0.2132 0.0588 0.240 Uiso 1 1 calc R
C30 C -0.0557(5) 0.1690(6) 0.1472(5) 0.200(3) Uani 1 1 d U
H30 H -0.0672 0.1612 0.1690 0.240 Uiso 1 1 calc R
C28 C -0.0528(5) 0.1556(6) 0.0813(5) 0.200(3) Uani 1 1 d U
H28 H -0.0605 0.1374 0.0623 0.240 Uiso 1 1 calc R
C49 C 0.2444(2) 0.0182(3) 0.46023(15) 0.154(2) Uani 1 1 d GU
C50 C 0.2564(3) -0.0247(3) 0.47282(18) 0.154(2) Uani 1 1 d GU
H50 H 0.2401 -0.0503 0.4658 0.185 Uiso 1 1 calc R
C51 C 0.2926(3) -0.0291(3) 0.49592(18) 0.154(2) Uani 1 1 d GU
H51 H 0.3006 -0.0578 0.5044 0.185 Uiso 1 1 calc R
C52 C 0.3168(2) 0.0092(3) 0.50643(15) 0.154(2) Uani 1 1 d GU
H52 H 0.3411 0.0063 0.5219 0.185 Uiso 1 1 calc R
C53 C 0.3049(3) 0.0520(3) 0.49383(18) 0.154(2) Uani 1 1 d GU
H53 H 0.3211 0.0777 0.5009 0.185 Uiso 1 1 calc R
C54 C 0.2686(3) 0.0565(3) 0.47073(17) 0.154(2) Uani 1 1 d GU
H54 H 0.2606 0.0851 0.4623 0.185 Uiso 1 1 calc R
N1 N 0.0847(5) 0.9127(5) 0.4454(3) 0.147(4) Uani 1 1 d .
Ni1 Ni 0.2500 0.2500 0.11348(4) 0.0506(4) Uani 1 4 d S
Ni2 Ni 0.17002(3) 0.06473(3) 0.36566(2) 0.0465(2) Uani 1 1 d .
Ni3 Ni 0.06426(3) 0.32814(3) 0.15035(2) 0.0479(2) Uani 1 1 d .
Ni4 Ni 0.07030(3) 0.17762(3) 0.25800(2) 0.0504(2) Uani 1 1 d .
Ni5 Ni 0.2500 0.2500 0.40206(4) 0.0477(4) Uani 1 4 d S
O3 O 0.1215(5) 0.9234(6) 0.4525(4) 0.276(8) Uani 1 1 d .
O1 O 0.0731(7) 0.8775(6) 0.4402(6) 0.342(12) Uani 1 1 d .
O2 O 0.0556(6) 0.9403(7) 0.4424(5) 0.301(11) Uani 1 1 d .

loop_
_atom_site_aniso_label
_atom_site_aniso_U_11
_atom_site_aniso_U_22
_atom_site_aniso_U_33
_atom_site_aniso_U_23
_atom_site_aniso_U_13
_atom_site_aniso_U_12
N3 0.048(2) 0.049(2) 0.0425(19) 0.0043(16) -0.0047(16) 0.0028(16)
N17 0.047(2) 0.047(2) 0.0445(19) 0.0048(16) 0.0004(16) -0.0001(16)
N18 0.048(2) 0.047(2) 0.050(2) 0.0018(16) 0.0055(16) -0.0078(16)
N6 0.046(2) 0.054(2) 0.047(2) 0.0018(17) -0.0020(16) 0.0048(17)
N2 0.054(2) 0.057(2) 0.043(2) 0.0066(17) -0.0070(17) 0.0062(18)
N13 0.049(2) 0.0436(19) 0.0474(19) 0.0019(16) -0.0034(16) -0.0062(16)
N12 0.062(2) 0.047(2) 0.0420(19) 0.0006(16) -0.0020(17) 0.0007(18)
N16 0.055(2) 0.055(2) 0.047(2) 0.0102(17) -0.0002(18) -0.0030(18)
N7 0.044(2) 0.057(2) 0.047(2) -0.0030(17) -0.0061(16) 0.0050(17)
N14 0.047(2) 0.054(2) 0.061(2) 0.0043(19) 0.0044(18) -0.0107(17)
N9 0.056(2) 0.056(2) 0.044(2) 0.0063(17) 0.0018(17) 0.0078(19)
N11 0.063(2) 0.054(2) 0.0416(19) -0.0020(17) -0.0009(17) 0.0046(19)
N10 0.063(2) 0.050(2) 0.0434(19) 0.0019(16) 0.0018(17) 0.0043(18)
C34 0.051(2) 0.047(2) 0.045(2) 0.0032(19) -0.0037(19) -0.0021(19)
N5 0.045(2) 0.060(2) 0.059(2) 0.0003(19) -0.0113(18) -0.0013(18)
C16 0.052(2) 0.049(2) 0.044(2) 0.0059(19) -0.0037(19) 0.005(2)
C45 0.048(2) 0.054(3) 0.046(2) 0.010(2) -0.0034(19) -0.002(2)
N19 0.0417(19) 0.0426(19) 0.063(2) -0.0014(17) 0.0011(17) -0.0033(15)
C10 0.049(2) 0.054(3) 0.041(2) 0.0040(19) -0.0016(19) -0.003(2)
C57 0.047(2) 0.039(2) 0.058(3) -0.0042(19) 0.007(2) -0.0054(18)
N4 0.050(2) 0.062(2) 0.056(2) 0.005(2) -0.0057(18) 0.0145(19)
N15 0.061(2) 0.043(2) 0.060(2) 0.0074(18) -0.004(2) -0.0062(17)
C60 0.050(3) 0.061(3) 0.064(3) -0.001(2) 0.015(2) -0.014(2)
C21 0.041(2) 0.053(3) 0.055(3) -0.007(2) -0.0004(19) 0.0018(19)
C56 0.049(2) 0.050(2) 0.051(2) 0.001(2) 0.001(2) -0.002(2)
C37 0.062(3) 0.045(2) 0.061(3) 0.003(2) -0.008(2) -0.015(2)
N8 0.046(2) 0.049(2) 0.064(2) -0.0056(18) -0.0041(18) 0.0016(17)
C9 0.053(3) 0.051(2) 0.048(2) 0.003(2) -0.005(2) 0.004(2)
C24 0.051(3) 0.068(3) 0.073(3) -0.010(3) -0.012(3) -0.005(2)
C36 0.053(3) 0.046(2) 0.050(2) 0.0043(19) -0.008(2) -0.011(2)
C18 0.049(3) 0.065(3) 0.074(3) 0.007(3) 0.004(2) 0.017(2)
C58 0.051(3) 0.050(3) 0.064(3) -0.007(2) 0.013(2) -0.007(2)
C59 0.050(2) 0.048(2) 0.053(2) 0.000(2) 0.006(2) -0.005(2)
C8 0.061(3) 0.054(3) 0.050(2) 0.012(2) -0.006(2) 0.006(2)
C19 0.048(2) 0.054(3) 0.053(3) 0.008(2) 0.003(2) 0.009(2)
C23 0.045(2) 0.058(3) 0.056(3) -0.006(2) -0.007(2) 0.001(2)
C35 0.068(3) 0.046(2) 0.052(2) -0.003(2) -0.007(2) -0.006(2)
C22 0.048(3) 0.055(3) 0.070(3) -0.018(2) -0.007(2) 0.003(2)
C55 0.062(3) 0.058(3) 0.048(2) 0.009(2) -0.003(2) 0.004(2)
C20 0.050(3) 0.065(3) 0.054(3) 0.009(2) 0.005(2) 0.011(2)
C7 0.079(4) 0.074(4) 0.053(3) 0.008(3) -0.017(3) -0.001(3)
C14 0.067(3) 0.068(3) 0.078(4) 0.006(3) -0.006(3) 0.031(3)
C17 0.060(3) 0.087(4) 0.082(4) 0.018(3) -0.012(3) 0.031(3)
C61 0.063(3) 0.065(3) 0.103(5) 0.012(3) 0.019(3) -0.022(3)
C25 0.048(3) 0.087(4) 0.106(5) 0.002(4) -0.026(3) 0.001(3)
C13 0.084(4) 0.072(4) 0.091(5) 0.014(3) -0.003(4) 0.020(3)
C5 0.087(4) 0.083(4) 0.043(2) 0.003(3) -0.002(3) -0.006(3)
C62 0.060(3) 0.087(4) 0.092(4) -0.012(4) 0.017(3) -0.031(3)
C48 0.067(3) 0.104(5) 0.048(3) 0.022(3) 0.006(2) -0.006(3)
C63 0.087(5) 0.076(5) 0.150(8) 0.001(5) -0.006(5) -0.004(4)
C65 0.130(10) 0.117(9) 0.238(18) -0.004(10) 0.061(12) -0.028(8)
C6 0.168(9) 0.102(6) 0.073(4) 0.027(4) 0.025(5) 0.030(6)
C15 0.114(6) 0.089(5) 0.087(5) 0.004(4) -0.015(4) 0.032(5)
C67 0.134(9) 0.175(11) 0.133(8) -0.047(8) 0.071(7) -0.055(8)
C4 0.097(6) 0.171(9) 0.068(4) 0.005(5) 0.003(4) 0.004(6)
C1 0.160(9) 0.100(7) 0.112(7) -0.020(6) -0.037(6) 0.038(6)
C12 0.106(6) 0.088(6) 0.126(7) 0.028(5) -0.007(5) 0.023(5)
C64 0.086(6) 0.105(7) 0.220(14) 0.021(8) -0.014(8) -0.014(5)
C2 0.278(18) 0.100(7) 0.089(6) 0.017(5) 0.051(9) 0.013(9)
C3 0.119(8) 0.233(15) 0.074(6) 0.003(7) 0.031(5) -0.043(9)
C11 0.125(8) 0.078(5) 0.184(11) 0.000(7) -0.030(8) 0.031(5)
C68A 0.247(18) 0.160(12) 0.076(6) -0.008(7) 0.050(9) -0.068(12)
C33 0.067(3) 0.054(3) 0.047(2) 0.004(2) 0.008(2) 0.001(2)
C32 0.053(3) 0.061(3) 0.046(2) -0.002(2) -0.008(2) 0.005(2)
C38 0.075(4) 0.052(3) 0.082(4) 0.019(3) -0.006(3) -0.010(3)
C39 0.088(5) 0.047(3) 0.114(6) 0.004(3) -0.013(4) -0.006(3)
C26 0.175(5) 0.177(6) 0.249(9) -0.018(6) -0.032(6) -0.073(4)
C44 0.115(7) 0.090(6) 0.163(10) 0.022(6) 0.025(7) 0.019(5)
C40 0.156(9) 0.087(6) 0.152(9) 0.002(6) -0.051(7) 0.034(6)
C42 0.130(11) 0.102(9) 0.34(3) 0.022(13) 0.046(14) 0.029(7)
C66 0.100(7) 0.155(11) 0.193(13) -0.054(9) 0.077(8) -0.045(7)
C41 0.148(11) 0.126(9) 0.235(16) 0.010(11) -0.054(11) 0.058(9)
C43 0.175(13) 0.116(9) 0.268(19) 0.046(11) 0.097(13) 0.049(9)
C31 0.175(5) 0.177(6) 0.249(9) -0.018(6) -0.032(6) -0.073(4)
C29 0.175(5) 0.177(6) 0.249(9) -0.018(6) -0.032(6) -0.073(4)
C27 0.175(5) 0.177(6) 0.249(9) -0.018(6) -0.032(6) -0.073(4)
C30 0.175(5) 0.177(6) 0.249(9) -0.018(6) -0.032(6) -0.073(4)
C28 0.175(5) 0.177(6) 0.249(9) -0.018(6) -0.032(6) -0.073(4)
C49 0.131(4) 0.253(7) 0.078(2) 0.007(3) -0.002(2) -0.001(4)
C50 0.131(4) 0.253(7) 0.078(2) 0.007(3) -0.002(2) -0.001(4)
C51 0.131(4) 0.253(7) 0.078(2) 0.007(3) -0.002(2) -0.001(4)
C52 0.131(4) 0.253(7) 0.078(2) 0.007(3) -0.002(2) -0.001(4)
C53 0.131(4) 0.253(7) 0.078(2) 0.007(3) -0.002(2) -0.001(4)
C54 0.131(4) 0.253(7) 0.078(2) 0.007(3) -0.002(2) -0.001(4)
N1 0.145(10) 0.142(10) 0.155(9) -0.002(8) 0.011(8) -0.026(9)
Ni1 0.0436(5) 0.0436(5) 0.0647(10) 0.000 0.000 0.000
Ni2 0.0488(4) 0.0449(4) 0.0456(4) 0.0044(3) -0.0001(3) -0.0064(3)
Ni3 0.0450(4) 0.0523(5) 0.0465(4) 0.0039(3) -0.0044(3) 0.0040(3)
Ni4 0.0630(5) 0.0489(5) 0.0393(4) 0.0009(3) -0.0009(3) 0.0059(4)
Ni5 0.0396(5) 0.0396(5) 0.0637(10) 0.000 0.000 0.000
O3 0.185(12) 0.33(2) 0.314(19) -0.053(14) -0.024(12) -0.085(13)
O1 0.33(2) 0.183(13) 0.51(3) -0.079(17) -0.01(2) -0.068(14)
O2 0.245(17) 0.29(2) 0.37(3) 0.045(17) -0.061(16) 0.039(16)

loop_
_atom_type_symbol
_atom_type_description
_atom_type_scat_dispersion_real
_atom_type_scat_dispersion_imag
_atom_type_scat_source
C C 0.0181 0.0091 'International Tables Vol C Tables 4.2.6.8 and 6.1.1.4'
H H 0.0000 0.0000 'International Tables Vol C Tables 4.2.6.8 and 6.1.1.4'
N N 0.0311 0.0180 'International Tables Vol C Tables 4.2.6.8 and 6.1.1.4'
Ni Ni -3.0029 0.5091 'International Tables Vol C Tables 4.2.6.8 and 6.1.1.4'
O O 0.0492 0.0322 'International Tables Vol C Tables 4.2.6.8 and 6.1.1.4'

loop_
_geom_angle_atom_site_label_1
_geom_angle_atom_site_label_2
_geom_angle_atom_site_label_3
_geom_angle
_geom_angle_site_symmetry_1
_geom_angle_site_symmetry_3
C10 N3 C9 105.4(4) . .
C10 N3 Ni3 143.1(3) . .
C9 N3 Ni3 111.3(3) . .
C45 N17 C56 104.7(4) . .
C45 N17 Ni2 143.7(3) . .
C56 N17 Ni2 111.5(3) . .
C57 N18 C59 105.6(4) . .
C57 N18 Ni2 142.0(3) . .
C59 N18 Ni2 112.3(3) . .
C16 N6 C19 105.3(4) . .
C16 N6 Ni3 142.0(3) . .
C19 N6 Ni3 112.6(3) . .
C8 N2 C7 120.9(4) . .
C8 N2 Ni3 114.3(3) . .
C7 N2 Ni3 124.5(4) . .
C34 N13 C36 104.9(4) . .
C34 N13 Ni2 141.7(3) . .
C36 N13 Ni2 113.3(3) . .
C34 N12 C35 105.4(4) . .
C34 N12 Ni4 125.9(3) . .
C35 N12 Ni4 128.5(3) . .
C55 N16 C48 121.1(4) . .
C55 N16 Ni2 113.3(3) . .
C48 N16 Ni2 125.3(4) . .
C21 N7 C23 104.9(4) . .
C21 N7 Ni3 141.9(3) . .
C23 N7 Ni3 113.2(3) . .
C60 N14 C61 118.4(5) . .
C60 N14 Ni2 113.7(3) . .
C61 N14 Ni2 127.5(4) . .
C20 N9 C16 104.6(4) . .
C20 N9 Ni4 129.4(3) . .
C16 N9 Ni4 125.9(3) . .
C10 N11 C32 104.2(4) 3 .
C10 N11 Ni4 126.4(3) 3 .
C32 N11 Ni4 129.2(4) . .
C45 N10 C33 104.6(4) 4 .
C45 N10 Ni4 126.4(3) 4 .
C33 N10 Ni4 128.8(4) . .
N13 C34 N12 113.2(4) . .
N13 C34 H34 123.4 . .
N12 C34 H34 123.4 . .
C24 N5 C25 118.1(5) . .
C24 N5 Ni3 113.2(3) . .
C25 N5 Ni3 128.5(4) . .
N6 C16 N9 113.6(4) . .
N6 C16 H16 123.2 . .
N9 C16 H16 123.2 . .
N17 C45 N10 114.3(4) . 3
N17 C45 H45 122.9 . .
N10 C45 H45 122.9 3 .
C57 N19 C58 104.8(4) . .
C57 N19 Ni5 126.5(3) . .
C58 N19 Ni5 128.6(3) . .
N3 C10 N11 114.0(4) . 4
N3 C10 H10 123.0 . .
N11 C10 H10 123.0 4 .
N18 C57 N19 113.2(4) . .
N18 C57 H57 123.4 . .
N19 C57 H57 123.4 . .
C18 N4 C17 116.7(5) . .
C18 N4 Ni3 113.5(3) . .
C17 N4 Ni3 129.7(4) . .
C37 N15 C38 117.7(4) . .
C37 N15 Ni2 113.2(3) . .
C38 N15 Ni2 129.1(4) . .
N14 C60 C59 117.5(5) . .
N14 C60 H60 121.3 . .
C59 C60 H60 121.3 . .
N7 C21 N8 113.0(4) . .
N7 C21 H21 123.5 . .
N8 C21 H21 123.5 . .
C33 C56 N17 108.0(4) 3 .
C33 C56 C55 134.7(5) 3 .
N17 C56 C55 117.3(4) . .
N15 C37 C36 117.6(4) . .
N15 C37 H37 121.2 . .
C36 C37 H37 121.2 . .
C21 N8 C22 105.4(4) . .
C21 N8 Ni1 125.8(3) . .
C22 N8 Ni1 128.9(3) . .
C32 C9 N3 107.6(4) 4 .
C32 C9 C8 134.6(5) 4 .
N3 C9 C8 117.8(4) . .
N5 C24 C23 117.9(5) . .
N5 C24 H24 121.0 . .
C23 C24 H24 121.0 . .
C35 C36 N13 109.1(4) . .
C35 C36 C37 134.0(4) . .
N13 C36 C37 116.8(4) . .
N4 C18 C19 117.6(5) . .
N4 C18 H18 121.2 . .
C19 C18 H18 121.2 . .
N19 C58 C59 108.4(4) . .
N19 C58 H58 125.8 . .
C59 C58 H58 125.8 . .
C58 C59 N18 108.0(4) . .
C58 C59 C60 134.3(5) . .
N18 C59 C60 117.7(4) . .
N2 C8 C9 117.0(4) . .
N2 C8 H8 121.5 . .
C9 C8 H8 121.5 . .
C20 C19 N6 107.4(4) . .
C20 C19 C18 135.4(5) . .
N6 C19 C18 117.2(4) . .
C22 C23 N7 108.7(4) . .
C22 C23 C24 134.2(5) . .
N7 C23 C24 117.1(4) . .
C36 C35 N12 107.3(4) . .
C36 C35 H35 126.4 . .
N12 C35 H35 126.4 . .
N8 C22 C23 108.0(4) . .
N8 C22 H22 126.0 . .
C23 C22 H22 126.0 . .
N16 C55 C56 117.9(5) . .
N16 C55 H55 121.0 . .
C56 C55 H55 121.0 . .
N9 C20 C19 109.1(4) . .
N9 C20 H20 125.4 . .
C19 C20 H20 125.4 . .
N2 C7 C5 116.8(5) . .
N2 C7 H7A 108.1 . .
C5 C7 H7A 108.1 . .
N2 C7 H7B 108.1 . .
C5 C7 H7B 108.1 . .
H7A C7 H7B 107.3 . .
C13 C14 C15 119.1(7) . .
C13 C14 C17 120.3(6) . .
C15 C14 C17 120.5(6) . .
N4 C17 C14 111.4(5) . .
N4 C17 H17A 109.3 . .
C14 C17 H17A 109.3 . .
N4 C17 H17B 109.3 . .
C14 C17 H17B 109.3 . .
H17A C17 H17B 108.0 . .
N14 C61 C62 115.3(5) . .
N14 C61 H61 122.3 . .
C62 C61 H61 122.3 . .
C26 C25 N5 115.0(9) . .
C26 C25 H25 122.5 . .
N5 C25 H25 122.5 . .
C14 C13 C12 120.4(8) . .
C14 C13 H13 119.8 . .
C12 C13 H13 119.8 . .
C6 C5 C4 118.5(8) . .
C6 C5 C7 120.7(7) . .
C4 C5 C7 120.9(7) . .
C67 C62 C63 118.4(9) . .
C67 C62 C61 122.6(9) . .
C63 C62 C61 119.0(7) . .
C49 C48 N16 117.7(5) . .
C49 C48 H48 121.1 . .
N16 C48 H48 121.1 . .
C64 C63 C62 124.4(11) . .
C64 C63 H63 117.8 . .
C62 C63 H63 117.8 . .
C64 C65 C66 124.4(14) . .
C64 C65 H65 117.8 . .
C66 C65 H65 117.8 . .
C2 C6 C5 122.1(11) . .
C2 C6 H6 118.9 . .
C5 C6 H6 118.9 . .
C1 C15 C14 120.5(8) . .
C1 C15 H15 119.7 . .
C14 C15 H15 119.7 . .
C62 C67 C66 117.4(13) . .
C62 C67 H67 121.3 . .
C66 C67 H67 121.3 . .
C5 C4 C3 120.3(11) . .
C5 C4 H4 119.9 . .
C3 C4 H4 119.9 . .
C15 C1 C11 118.9(9) . .
C15 C1 H1 120.5 . .
C11 C1 H1 120.5 . .
C11 C12 C13 121.7(9) . .
C11 C12 H12 119.2 . .
C13 C12 H12 119.2 . .
C65 C64 C63 118.9(14) . .
C65 C64 H64 120.5 . .
C63 C64 H64 120.5 . .
C68A C2 C6 118.6(12) . .
C68A C2 H2 120.7 . .
C6 C2 H2 120.7 . .
C68A C3 C4 117.2(11) . .
C68A C3 H3 121.4 . .
C4 C3 H3 121.4 . .
C12 C11 C1 119.3(10) . .
C12 C11 H11 120.3 . .
C1 C11 H11 120.3 . .
C2 C68A C3 123.2(11) . .
C2 C68A H68A 118.4 . .
C3 C68A H68A 118.4 . .
N10 C33 C56 108.5(4) . 4
N10 C33 H33 125.7 . .
C56 C33 H33 125.7 4 .
N11 C32 C9 108.7(4) . 3
N11 C32 H32 125.6 . .
C9 C32 H32 125.6 3 .
N15 C38 C39 112.4(5) . .
N15 C38 H38A 109.1 . .
C39 C38 H38A 109.1 . .
N15 C38 H38B 109.1 . .
C39 C38 H38B 109.1 . .
H38A C38 H38B 107.9 . .
C44 C39 C40 118.3(9) . .
C44 C39 C38 122.0(7) . .
C40 C39 C38 119.6(9) . .
C31 C26 C27 110.9(17) . .
C31 C26 C25 125.9(17) . .
C27 C26 C25 122.9(18) . .
C43 C44 C39 122.3(12) . .
C43 C44 H44 118.8 . .
C39 C44 H44 118.8 . .
C39 C40 C41 118.1(13) . .
C39 C40 H40 121.0 . .
C41 C40 H40 121.0 . .
C43 C42 C41 122.1(14) . .
C43 C42 H42 119.0 . .
C41 C42 H42 119.0 . .
C65 C66 C67 116.4(11) . .
C65 C66 H66 121.8 . .
C67 C66 H66 121.8 . .
C42 C41 C40 118.8(14) . .
C42 C41 H41 120.6 . .
C40 C41 H41 120.6 . .
C42 C43 C44 120.2(16) . .
C42 C43 H43 119.9 . .
C44 C43 H43 119.9 . .
C26 C31 C30 133.7(18) . .
C26 C31 H31 113.1 . .
C30 C31 H31 113.1 . .
C30 C29 C28 131.3(19) . .
C30 C29 H29 114.3 . .
C28 C29 H29 114.3 . .
C26 C27 C28 130(2) . .
C26 C27 H27 114.9 . .
C28 C27 H27 114.9 . .
C29 C30 C31 104.3(18) . .
C29 C30 H30 127.8 . .
C31 C30 H30 127.8 . .
C27 C28 C29 104.8(16) . .
C27 C28 H28 127.6 . .
C29 C28 H28 127.6 . .
C50 C49 C54 120.0 . .
C50 C49 C48 116.6(7) . .
C54 C49 C48 123.4(7) . .
C49 C50 C51 120.0 . .
C49 C50 H50 120.0 . .
C51 C50 H50 120.0 . .
C52 C51 C50 120.0 . .
C52 C51 H51 120.0 . .
C50 C51 H51 120.0 . .
C51 C52 C53 120.0 . .
C51 C52 H52 120.0 . .
C53 C52 H52 120.0 . .
C52 C53 C54 120.0 . .
C52 C53 H53 120.0 . .
C54 C53 H53 120.0 . .
C53 C54 C49 120.0 . .
C53 C54 H54 120.0 . .
C49 C54 H54 120.0 . .
O1 N1 O3 126(2) . .
O1 N1 O2 114(2) . .
O3 N1 O2 120.7(19) . .
N8 Ni1 N8 89.983(5) 2 4
N8 Ni1 N8 178.0(3) 2 .
N8 Ni1 N8 89.983(5) 4 .
N8 Ni1 N8 89.983(5) 2 3
N8 Ni1 N8 178.0(3) 4 3
N8 Ni1 N8 89.983(5) . 3
N13 Ni2 N17 94.00(15) . .
N13 Ni2 N18 93.27(15) . .
N17 Ni2 N18 92.99(15) . .
N13 Ni2 N16 173.02(17) . .
N17 Ni2 N16 79.69(15) . .
N18 Ni2 N16 90.05(16) . .
N13 Ni2 N15 79.03(15) . .
N17 Ni2 N15 94.76(16) . .
N18 Ni2 N15 169.42(17) . .
N16 Ni2 N15 98.41(16) . .
N13 Ni2 N14 90.68(16) . .
N17 Ni2 N14 170.64(16) . .
N18 Ni2 N14 78.63(15) . .
N16 Ni2 N14 96.00(16) . .
N15 Ni2 N14 94.09(16) . .
N6 Ni3 N7 93.00(16) . .
N6 Ni3 N3 93.97(15) . .
N7 Ni3 N3 93.77(15) . .
N6 Ni3 N2 172.84(16) . .
N7 Ni3 N2 89.86(16) . .
N3 Ni3 N2 79.28(15) . .
N6 Ni3 N4 78.94(16) . .
N7 Ni3 N4 169.23(17) . .
N3 Ni3 N4 93.90(16) . .
N2 Ni3 N4 98.99(16) . .
N6 Ni3 N5 91.81(16) . .
N7 Ni3 N5 78.47(16) . .
N3 Ni3 N5 170.57(16) . .
N2 Ni3 N5 95.19(16) . .
N4 Ni3 N5 94.52(17) . .
N9 Ni4 N12 178.7(2) . .
N9 Ni4 N10 89.60(17) . .
N12 Ni4 N10 89.81(17) . .
N9 Ni4 N11 90.52(18) . .
N12 Ni4 N11 90.00(17) . .
N10 Ni4 N11 176.8(2) . .
N19 Ni5 N19 89.992(4) 2 3
N19 Ni5 N19 178.6(3) 2 .
N19 Ni5 N19 89.991(4) 3 .
N19 Ni5 N19 89.991(4) 2 4
N19 Ni5 N19 178.6(3) 3 4
N19 Ni5 N19 89.991(4) . 4

loop_
_geom_bond_atom_site_label_1
_geom_bond_atom_site_label_2
_geom_bond_distance
_geom_bond_site_symmetry_2
N3 C10 1.306(6) .
N3 C9 1.379(6) .
N3 Ni3 2.070(4) .
N17 C45 1.314(6) .
N17 C56 1.387(6) .
N17 Ni2 2.060(4) .
N18 C57 1.306(6) .
N18 C59 1.384(6) .
N18 Ni2 2.072(4) .
N6 C16 1.306(6) .
N6 C19 1.380(6) .
N6 Ni3 2.052(4) .
N2 C8 1.277(7) .
N2 C7 1.484(6) .
N2 Ni3 2.110(4) .
N13 C34 1.321(6) .
N13 C36 1.373(6) .
N13 Ni2 2.047(4) .
N12 C34 1.346(6) .
N12 C35 1.370(6) .
N12 Ni4 1.888(4) .
N16 C55 1.289(7) .
N16 C48 1.463(6) .
N16 Ni2 2.106(4) .
N7 C21 1.325(6) .
N7 C23 1.374(6) .
N7 Ni3 2.065(4) .
N14 C60 1.279(7) .
N14 C61 1.485(6) .
N14 Ni2 2.152(4) .
N9 C20 1.344(6) .
N9 C16 1.357(6) .
N9 Ni4 1.884(4) .
N11 C10 1.347(6) 3
N11 C32 1.367(6) .
N11 Ni4 1.899(4) .
N10 C45 1.352(6) 4
N10 C33 1.360(6) .
N10 Ni4 1.898(4) .
C34 H34 0.9300 .
N5 C24 1.274(7) .
N5 C25 1.481(7) .
N5 Ni3 2.164(4) .
C16 H16 0.9300 .
C45 N10 1.352(6) 3
C45 H45 0.9300 .
N19 C57 1.360(6) .
N19 C58 1.363(6) .
N19 Ni5 1.890(4) .
C10 N11 1.347(6) 4
C10 H10 0.9300 .
C57 H57 0.9300 .
N4 C18 1.275(7) .
N4 C17 1.479(6) .
N4 Ni3 2.140(4) .
N15 C37 1.275(7) .
N15 C38 1.471(6) .
N15 Ni2 2.151(4) .
C60 C59 1.442(6) .
C60 H60 0.9300 .
C21 N8 1.353(6) .
C21 H21 0.9300 .
C56 C33 1.380(7) 3
C56 C55 1.427(7) .
C37 C36 1.460(7) .
C37 H37 0.9300 .
N8 C22 1.358(6) .
N8 Ni1 1.887(4) .
C9 C32 1.369(7) 4
C9 C8 1.441(7) .
C24 C23 1.452(7) .
C24 H24 0.9300 .
C36 C35 1.370(7) .
C18 C19 1.443(7) .
C18 H18 0.9300 .
C58 C59 1.367(7) .
C58 H58 0.9300 .
C8 H8 0.9300 .
C19 C20 1.377(7) .
C23 C22 1.374(7) .
C35 H35 0.9300 .
C22 H22 0.9300 .
C55 H55 0.9300 .
C20 H20 0.9300 .
C7 C5 1.488(8) .
C7 H7A 0.9700 .
C7 H7B 0.9700 .
C14 C13 1.364(9) .
C14 C15 1.382(10) .
C14 C17 1.513(10) .
C17 H17A 0.9700 .
C17 H17B 0.9700 .
C61 C62 1.493(10) .
C61 H61 0.9300 .
C25 C26 1.431(17) .
C25 H25 0.9300 .
C13 C12 1.380(12) .
C13 H13 0.9300 .
C5 C6 1.370(10) .
C5 C4 1.371(11) .
C62 C67 1.352(11) .
C62 C63 1.402(11) .
C48 C49 1.462(8) .
C48 H48 0.9300 .
C63 C64 1.313(13) .
C63 H63 0.9300 .
C65 C64 1.313(18) .
C65 C66 1.359(19) .
C65 H65 0.9300 .
C6 C2 1.359(14) .
C6 H6 0.9300 .
C15 C1 1.381(13) .
C15 H15 0.9300 .
C67 C66 1.515(17) .
C67 H67 0.9300 .
C4 C3 1.405(14) .
C4 H4 0.9300 .
C1 C11 1.415(15) .
C1 H1 0.9300 .
C12 C11 1.328(13) .
C12 H12 0.9300 .
C64 H64 0.9300 .
C2 C68A 1.33(2) .
C2 H2 0.9300 .
C3 C68A 1.374(18) .
C3 H3 0.9300 .
C11 H11 0.9300 .
C68A H68A 0.9300 .
C33 C56 1.380(7) 4
C33 H33 0.9300 .
C32 C9 1.369(7) 3
C32 H32 0.9300 .
C38 C39 1.502(10) .
C38 H38A 0.9700 .
C38 H38B 0.9700 .
C39 C44 1.373(13) .
C39 C40 1.400(12) .
C26 C31 1.28(2) .
C26 C27 1.35(2) .
C44 C43 1.347(16) .
C44 H44 0.9300 .
C40 C41 1.409(17) .
C40 H40 0.9300 .
C42 C43 1.30(2) .
C42 C41 1.38(2) .
C42 H42 0.9300 .
C66 H66 0.9300 .
C41 H41 0.9300 .
C43 H43 0.9300 .
C31 C30 1.43(2) .
C31 H31 0.9300 .
C29 C30 1.34(2) .
C29 C28 1.47(2) .
C29 H29 0.9300 .
C27 C28 1.428(19) .
C27 H27 0.9300 .
C30 H30 0.9300 .
C28 H28 0.9300 .
C49 C50 1.3900 .
C49 C54 1.3900 .
C50 C51 1.3900 .
C50 H50 0.9300 .
C51 C52 1.3900 .
C51 H51 0.9300 .
C52 C53 1.3900 .
C52 H52 0.9300 .
C53 C54 1.3900 .
C53 H53 0.9300 .
C54 H54 0.9300 .
N1 O1 1.105(16) .
N1 O3 1.155(15) .
N1 O2 1.184(19) .
Ni1 N8 1.887(4) 2
Ni1 N8 1.887(4) 4
Ni1 N8 1.887(4) 3
Ni5 N19 1.890(4) 2
Ni5 N19 1.890(4) 3
Ni5 N19 1.890(4) 4

loop_
_geom_torsion_atom_site_label_1
_geom_torsion_atom_site_label_2
_geom_torsion_atom_site_label_3
_geom_torsion_atom_site_label_4
_geom_torsion
_geom_torsion_site_symmetry_1
_geom_torsion_site_symmetry_4
C36 N13 C34 N12 0.3(5) . .
Ni2 N13 C34 N12 177.6(4) . .
C35 N12 C34 N13 -0.5(6) . .
Ni4 N12 C34 N13 -176.7(3) . .
C19 N6 C16 N9 0.6(6) . .
Ni3 N6 C16 N9 177.6(4) . .
C20 N9 C16 N6 0.0(6) . .
Ni4 N9 C16 N6 -176.3(3) . .
C56 N17 C45 N10 -0.2(6) . 3
Ni2 N17 C45 N10 174.6(4) . 3
C9 N3 C10 N11 -0.1(6) . 4
Ni3 N3 C10 N11 174.7(4) . 4
C59 N18 C57 N19 0.7(6) . .
Ni2 N18 C57 N19 176.1(4) . .
C58 N19 C57 N18 -0.4(6) . .
Ni5 N19 C57 N18 -177.2(3) . .
C61 N14 C60 C59 -176.7(5) . .
Ni2 N14 C60 C59 -3.1(6) . .
C23 N7 C21 N8 -0.2(6) . .
Ni3 N7 C21 N8 176.7(4) . .
C45 N17 C56 C33 0.4(5) . 3
Ni2 N17 C56 C33 -176.3(3) . 3
C45 N17 C56 C55 179.5(4) . .
Ni2 N17 C56 C55 2.9(5) . .
C38 N15 C37 C36 177.0(5) . .
Ni2 N15 C37 C36 -0.8(6) . .
N7 C21 N8 C22 0.6(6) . .
N7 C21 N8 Ni1 -177.8(3) . .
C10 N3 C9 C32 0.6(5) . 4
Ni3 N3 C9 C32 -176.0(3) . 4
C10 N3 C9 C8 179.0(4) . .
Ni3 N3 C9 C8 2.4(5) . .
C25 N5 C24 C23 -177.9(5) . .
Ni3 N5 C24 C23 -2.4(7) . .
C34 N13 C36 C35 0.0(6) . .
Ni2 N13 C36 C35 -178.1(3) . .
C34 N13 C36 C37 179.6(5) . .
Ni2 N13 C36 C37 1.4(6) . .
N15 C37 C36 C35 179.0(6) . .
N15 C37 C36 N13 -0.4(7) . .
C17 N4 C18 C19 -179.7(5) . .
Ni3 N4 C18 C19 -1.2(7) . .
C57 N19 C58 C59 -0.1(6) . .
Ni5 N19 C58 C59 176.7(4) . .
N19 C58 C59 N18 0.5(6) . .
N19 C58 C59 C60 -179.0(6) . .
C57 N18 C59 C58 -0.7(6) . .
Ni2 N18 C59 C58 -177.6(3) . .
C57 N18 C59 C60 178.8(5) . .
Ni2 N18 C59 C60 1.9(6) . .
N14 C60 C59 C58 -179.8(6) . .
N14 C60 C59 N18 0.9(8) . .
C7 N2 C8 C9 -178.0(5) . .
Ni3 N2 C8 C9 -4.3(6) . .
C32 C9 C8 N2 179.1(6) 4 .
N3 C9 C8 N2 1.3(7) . .
C16 N6 C19 C20 -1.0(6) . .
Ni3 N6 C19 C20 -179.0(4) . .
C16 N6 C19 C18 -177.9(5) . .
Ni3 N6 C19 C18 4.1(6) . .
N4 C18 C19 C20 -177.7(6) . .
N4 C18 C19 N6 -1.9(8) . .
C21 N7 C23 C22 -0.2(6) . .
Ni3 N7 C23 C22 -178.2(4) . .
C21 N7 C23 C24 -179.9(5) . .
Ni3 N7 C23 C24 2.1(6) . .
N5 C24 C23 C22 -179.3(6) . .
N5 C24 C23 N7 0.3(8) . .
N13 C36 C35 N12 -0.3(6) . .
C37 C36 C35 N12 -179.8(6) . .
C34 N12 C35 C36 0.5(6) . .
Ni4 N12 C35 C36 176.6(4) . .
C21 N8 C22 C23 -0.7(6) . .
Ni1 N8 C22 C23 177.7(4) . .
N7 C23 C22 N8 0.6(6) . .
C24 C23 C22 N8 -179.8(6) . .
C48 N16 C55 C56 -178.2(5) . .
Ni2 N16 C55 C56 -4.3(6) . .
C33 C56 C55 N16 179.9(6) 3 .
N17 C56 C55 N16 1.0(7) . .
C16 N9 C20 C19 -0.7(6) . .
Ni4 N9 C20 C19 175.5(4) . .
N6 C19 C20 N9 1.1(6) . .
C18 C19 C20 N9 177.2(6) . .
C8 N2 C7 C5 15.0(8) . .
Ni3 N2 C7 C5 -158.1(4) . .
C18 N4 C17 C14 115.0(6) . .
Ni3 N4 C17 C14 -63.2(7) . .
C13 C14 C17 N4 120.9(6) . .
C15 C14 C17 N4 -59.3(8) . .
C60 N14 C61 C62 32.8(8) . .
Ni2 N14 C61 C62 -139.9(5) . .
C24 N5 C25 C26 56.3(12) . .
Ni3 N5 C25 C26 -118.3(11) . .
C15 C14 C13 C12 0.6(10) . .
C17 C14 C13 C12 -179.6(6) . .
N2 C7 C5 C6 -106.8(8) . .
N2 C7 C5 C4 72.8(8) . .
N14 C61 C62 C67 -120.1(8) . .
N14 C61 C62 C63 63.4(9) . .
C55 N16 C48 C49 22.1(9) . .
Ni2 N16 C48 C49 -151.0(6) . .
C67 C62 C63 C64 1.3(13) . .
C61 C62 C63 C64 177.9(8) . .
C4 C5 C6 C2 2.8(14) . .
C7 C5 C6 C2 -177.6(9) . .
C13 C14 C15 C1 -1.0(11) . .
C17 C14 C15 C1 179.2(7) . .
C63 C62 C67 C66 -0.9(13) . .
C61 C62 C67 C66 -177.4(8) . .
C6 C5 C4 C3 -1.2(12) . .
C7 C5 C4 C3 179.2(8) . .
C14 C15 C1 C11 -0.4(14) . .
C14 C13 C12 C11 1.2(13) . .
C66 C65 C64 C63 -2(2) . .
C62 C63 C64 C65 0.3(16) . .
C5 C6 C2 C68A -2.0(18) . .
C5 C4 C3 C68A -1.1(16) . .
C13 C12 C11 C1 -2.6(15) . .
C15 C1 C11 C12 2.1(15) . .
C6 C2 C68A C3 0(2) . .
C4 C3 C68A C2 2(2) . .
C45 N10 C33 C56 0.4(6) 4 4
Ni4 N10 C33 C56 176.1(4) . 4
C10 N11 C32 C9 0.8(6) 3 3
Ni4 N11 C32 C9 175.4(4) . 3
C37 N15 C38 C39 118.7(6) . .
Ni2 N15 C38 C39 -64.0(7) . .
N15 C38 C39 C44 -51.1(9) . .
N15 C38 C39 C40 128.6(7) . .
N5 C25 C26 C31 69(2) . .
N5 C25 C26 C27 -104.0(18) . .
C40 C39 C44 C43 3.0(16) . .
C38 C39 C44 C43 -177.4(11) . .
C44 C39 C40 C41 0.8(14) . .
C38 C39 C40 C41 -178.9(9) . .
C64 C65 C66 C67 3(2) . .
C62 C67 C66 C65 -1.0(16) . .
C43 C42 C41 C40 5(3) . .
C39 C40 C41 C42 -5(2) . .
C41 C42 C43 C44 -2(3) . .
C39 C44 C43 C42 -3(2) . .
C27 C26 C31 C30 -14(4) . .
C25 C26 C31 C30 172.4(17) . .
C31 C26 C27 C28 6(3) . .
C25 C26 C27 C28 179.6(15) . .
C28 C29 C30 C31 -25(3) . .
C26 C31 C30 C29 22(3) . .
C26 C27 C28 C29 -8(3) . .
C30 C29 C28 C27 20(3) . .
N16 C48 C49 C50 -111.5(6) . .
N16 C48 C49 C54 68.2(8) . .
C54 C49 C50 C51 0.0 . .
C48 C49 C50 C51 179.8(6) . .
C49 C50 C51 C52 0.0 . .
C50 C51 C52 C53 0.0 . .
C51 C52 C53 C54 0.0 . .
C52 C53 C54 C49 0.0 . .
C50 C49 C54 C53 0.0 . .
C48 C49 C54 C53 -179.8(6) . .
C21 N8 Ni1 N8 44.6(4) . 2
C22 N8 Ni1 N8 -133.5(5) . 2
C21 N8 Ni1 N8 -44.4(5) . 4
C22 N8 Ni1 N8 137.5(4) . 4
C21 N8 Ni1 N8 133.6(4) . 3
C22 N8 Ni1 N8 -44.5(6) . 3
C34 N13 Ni2 N17 -84.4(5) . .
C36 N13 Ni2 N17 92.7(3) . .
C34 N13 Ni2 N18 8.8(5) . .
C36 N13 Ni2 N18 -174.0(3) . .
C34 N13 Ni2 N16 -109.4(13) . .
C36 N13 Ni2 N16 67.7(14) . .
C34 N13 Ni2 N15 -178.5(6) . .
C36 N13 Ni2 N15 -1.4(3) . .
C34 N13 Ni2 N14 87.5(5) . .
C36 N13 Ni2 N14 -95.4(3) . .
C45 N17 Ni2 N13 4.6(6) . .
C56 N17 Ni2 N13 179.2(3) . .
C45 N17 Ni2 N18 -88.9(6) . .
C56 N17 Ni2 N18 85.7(3) . .
C45 N17 Ni2 N16 -178.4(6) . .
C56 N17 Ni2 N16 -3.8(3) . .
C45 N17 Ni2 N15 83.9(6) . .
C56 N17 Ni2 N15 -101.5(3) . .
C45 N17 Ni2 N14 -115.2(10) . .
C56 N17 Ni2 N14 59.4(11) . .
C57 N18 Ni2 N13 -87.8(6) . .
C59 N18 Ni2 N13 87.5(3) . .
C57 N18 Ni2 N17 6.4(6) . .
C59 N18 Ni2 N17 -178.3(3) . .
C57 N18 Ni2 N16 86.1(6) . .
C59 N18 Ni2 N16 -98.7(3) . .
C57 N18 Ni2 N15 -130.7(8) . .
C59 N18 Ni2 N15 44.6(10) . .
C57 N18 Ni2 N14 -177.8(6) . .
C59 N18 Ni2 N14 -2.5(3) . .
C55 N16 Ni2 N13 29.9(15) . .
C48 N16 Ni2 N13 -156.5(12) . .
C55 N16 Ni2 N17 4.5(4) . .
C48 N16 Ni2 N17 178.1(5) . .
C55 N16 Ni2 N18 -88.6(4) . .
C48 N16 Ni2 N18 85.0(5) . .
C55 N16 Ni2 N15 97.8(4) . .
C48 N16 Ni2 N15 -88.6(5) . .
C55 N16 Ni2 N14 -167.1(4) . .
C48 N16 Ni2 N14 6.5(5) . .
C37 N15 Ni2 N13 1.2(4) . .
C38 N15 Ni2 N13 -176.3(5) . .
C37 N15 Ni2 N17 -92.0(4) . .
C38 N15 Ni2 N17 90.6(5) . .
C37 N15 Ni2 N18 45.0(10) . .
C38 N15 Ni2 N18 -132.5(8) . .
C37 N15 Ni2 N16 -172.2(4) . .
C38 N15 Ni2 N16 10.3(5) . .
C37 N15 Ni2 N14 91.1(4) . .
C38 N15 Ni2 N14 -86.4(5) . .
C60 N14 Ni2 N13 -90.1(4) . .
C61 N14 Ni2 N13 82.9(5) . .
C60 N14 Ni2 N17 30.0(12) . .
C61 N14 Ni2 N17 -157.1(9) . .
C60 N14 Ni2 N18 3.1(4) . .
C61 N14 Ni2 N18 176.1(5) . .
C60 N14 Ni2 N16 92.0(4) . .
C61 N14 Ni2 N16 -95.1(5) . .
C60 N14 Ni2 N15 -169.1(4) . .
C61 N14 Ni2 N15 3.9(5) . .
C16 N6 Ni3 N7 6.9(6) . .
C19 N6 Ni3 N7 -176.3(3) . .
C16 N6 Ni3 N3 -87.1(6) . .
C19 N6 Ni3 N3 89.7(3) . .
C16 N6 Ni3 N2 -106.5(13) . .
C19 N6 Ni3 N2 70.4(14) . .
C16 N6 Ni3 N4 179.7(6) . .
C19 N6 Ni3 N4 -3.5(3) . .
C16 N6 Ni3 N5 85.4(6) . .
C19 N6 Ni3 N5 -97.7(3) . .
C21 N7 Ni3 N6 -88.0(6) . .
C23 N7 Ni3 N6 88.7(4) . .
C21 N7 Ni3 N3 6.1(6) . .
C23 N7 Ni3 N3 -177.1(3) . .
C21 N7 Ni3 N2 85.4(6) . .
C23 N7 Ni3 N2 -97.8(4) . .
C21 N7 Ni3 N4 -129.2(8) . .
C23 N7 Ni3 N4 47.6(10) . .
C21 N7 Ni3 N5 -179.3(6) . .
C23 N7 Ni3 N5 -2.5(3) . .
C10 N3 Ni3 N6 4.4(6) . .
C9 N3 Ni3 N6 179.1(3) . .
C10 N3 Ni3 N7 -88.8(6) . .
C9 N3 Ni3 N7 85.8(3) . .
C10 N3 Ni3 N2 -178.0(6) . .
C9 N3 Ni3 N2 -3.4(3) . .
C10 N3 Ni3 N4 83.6(6) . .
C9 N3 Ni3 N4 -101.8(3) . .
C10 N3 Ni3 N5 -123.2(10) . .
C9 N3 Ni3 N5 51.4(11) . .
C8 N2 Ni3 N6 24.0(15) . .
C7 N2 Ni3 N6 -162.6(12) . .
C8 N2 Ni3 N7 -89.6(4) . .
C7 N2 Ni3 N7 83.9(4) . .
C8 N2 Ni3 N3 4.3(4) . .
C7 N2 Ni3 N3 177.7(4) . .
C8 N2 Ni3 N4 96.6(4) . .
C7 N2 Ni3 N4 -90.0(4) . .
C8 N2 Ni3 N5 -168.0(4) . .
C7 N2 Ni3 N5 5.5(4) . .
C18 N4 Ni3 N6 2.6(4) . .
C17 N4 Ni3 N6 -179.1(5) . .
C18 N4 Ni3 N7 44.6(10) . .
C17 N4 Ni3 N7 -137.1(8) . .
C18 N4 Ni3 N3 -90.7(4) . .
C17 N4 Ni3 N3 87.6(5) . .
C18 N4 Ni3 N2 -170.5(4) . .
C17 N4 Ni3 N2 7.8(5) . .
C18 N4 Ni3 N5 93.5(4) . .
C17 N4 Ni3 N5 -88.2(5) . .
C24 N5 Ni3 N6 -90.0(4) . .
C25 N5 Ni3 N6 84.9(5) . .
C24 N5 Ni3 N7 2.7(4) . .
C25 N5 Ni3 N7 177.6(5) . .
C24 N5 Ni3 N3 37.9(12) . .
C25 N5 Ni3 N3 -147.3(9) . .
C24 N5 Ni3 N2 91.5(4) . .
C25 N5 Ni3 N2 -93.6(5) . .
C24 N5 Ni3 N4 -169.0(4) . .
C25 N5 Ni3 N4 5.8(5) . .
C20 N9 Ni4 N12 -110(8) . .
C16 N9 Ni4 N12 66(9) . .
C20 N9 Ni4 N10 -46.0(5) . .
C16 N9 Ni4 N10 129.4(4) . .
C20 N9 Ni4 N11 137.2(5) . .
C16 N9 Ni4 N11 -47.4(4) . .
C34 N12 Ni4 N9 15(9) . .
C35 N12 Ni4 N9 -161(8) . .
C34 N12 Ni4 N10 -49.0(4) . .
C35 N12 Ni4 N10 135.6(5) . .
C34 N12 Ni4 N11 127.8(4) . .
C35 N12 Ni4 N11 -47.6(5) . .
C45 N10 Ni4 N9 -42.9(4) 4 .
C33 N10 Ni4 N9 142.2(5) . .
C45 N10 Ni4 N12 135.9(4) 4 .
C33 N10 Ni4 N12 -39.0(5) . .
C45 N10 Ni4 N11 49(3) 4 .
C33 N10 Ni4 N11 -126(3) . .
C10 N11 Ni4 N9 135.4(4) 3 .
C32 N11 Ni4 N9 -38.1(5) . .
C10 N11 Ni4 N12 -43.4(4) 3 .
C32 N11 Ni4 N12 143.1(5) . .
C10 N11 Ni4 N10 43(3) 3 .
C32 N11 Ni4 N10 -130(3) . .
C57 N19 Ni5 N19 44.2(4) . 2
C58 N19 Ni5 N19 -131.9(4) . 2
C57 N19 Ni5 N19 -45.1(5) . 3
C58 N19 Ni5 N19 138.8(4) . 3
C57 N19 Ni5 N19 133.4(3) . 4
C58 N19 Ni5 N19 -42.6(5) . 4

loop_
_platon_squeeze_void_nr
_platon_squeeze_void_average_x
_platon_squeeze_void_average_y
_platon_squeeze_void_average_z
_platon_squeeze_void_volume
_platon_squeeze_void_count_electrons
_platon_squeeze_void_content
1 0.750 0.250 0.200 4122 834 ' '
2 0.250 0.250 0.008 263 89 ' '
3 0.250 0.250 0.508 263 89 ' '
4 0.250 0.250 0.258 302 108 ' '
5 0.250 0.250 0.758 302 109 ' '
6 0.250 0.750 0.242 4123 835 ' '
7 0.750 0.750 0.492 263 89 ' '
8 0.750 0.750 0.992 263 88 ' '
9 0.750 0.750 0.242 302 110 ' '
10 0.750 0.750 0.742 302 110 ' '
